data_1549208
loop_
_publ_author_name
'Pisareva, A. V.'
'Shilov, G. V.'
'Karelin, A. I.'
'Pisarev, R. V.'
'Shilova, I. A.'
'Dobrovolsky, Yu A.'
'Aldoshin, S. M.'

_publ_section_title
;
 Synthesis, structure and proton conductivity of
 2,4,5-trimethylbenzenesulfonic acid dihydrate
;
_journal_issue 9
_journal_name_full 'New Journal of Chemistry'
_journal_page_first 7428
_journal_paper_doi 10.1039/C7NJ05068B
_journal_volume 42
_journal_year 2018
_chemical_formula_sum 'C9 H16 O5 S'
_chemical_formula_weight 236.28
_space_group_crystal_system monoclinic
_space_group_IT_number 4
_space_group_name_Hall 'P 2yb'
_space_group_name_H-M_alt 'P 1 21 1'
_symmetry_space_group_name_Hall 'P 2yb'
_symmetry_space_group_name_H-M 'P 1 21 1'
_atom_sites_solution_hydrogens mixed
_audit_creation_method SHELXL-2016/6
_audit_update_record
;
2017-12-15 deposited with the CCDC.
2018-04-02 downloaded from the CCDC.
;
_cell_angle_alpha 90
_cell_angle_beta 92.123(4)
_cell_angle_gamma 90
_cell_formula_units_Z 2
_cell_length_a 7.7445(3)
_cell_length_b 7.5360(3)
_cell_length_c 9.9477(4)
_cell_measurement_reflns_used 1491
_cell_measurement_temperature 150(1)
_cell_measurement_theta_max 31.3116
_cell_measurement_theta_min 3.2689
_cell_volume 580.17(4)
_computing_cell_refinement 'CrysAlisPro 1.171.36.20 (Agilent Technologies, 2012)'
_computing_data_collection 'CrysAlisPro 1.171.36.20 (Agilent Technologies, 2012)'
_computing_data_reduction 'CrysAlisPro 1.171.36.20 (Agilent Technologies, 2012)'
_computing_molecular_graphics 'SHELXTL (Sheldrick, 2000)'
_computing_publication_material 'SHELXTL (Sheldrick, 2000)'
_computing_structure_refinement 'SHELXL-2016/6 (Sheldrick, 2016)'
_computing_structure_solution 'SHELXS-2013/1 (Sheldrick, 2008)'
_diffrn_ambient_temperature 150(1)
_diffrn_detector_area_resol_mean 16.2060
_diffrn_measured_fraction_theta_full 0.995
_diffrn_measured_fraction_theta_max 0.994
_diffrn_measurement_device_type 'Xcalibur, Eos'
_diffrn_measurement_method '\w scans'
_diffrn_radiation_monochromator graphite
_diffrn_radiation_source 'Enhance (Mo) X-ray Source'
_diffrn_radiation_type 'Mo K\a'
_diffrn_radiation_wavelength 0.7107
_diffrn_reflns_av_R_equivalents 0.0122
_diffrn_reflns_av_unetI/netI 0.0330
_diffrn_reflns_Laue_measured_fraction_full 0.995
_diffrn_reflns_Laue_measured_fraction_max 0.994
_diffrn_reflns_limit_h_max 10
_diffrn_reflns_limit_h_min -10
_diffrn_reflns_limit_k_max 10
_diffrn_reflns_limit_k_min -10
_diffrn_reflns_limit_l_max 9
_diffrn_reflns_limit_l_min -13
_diffrn_reflns_number 2882
_diffrn_reflns_point_group_measured_fraction_full 0.995
_diffrn_reflns_point_group_measured_fraction_max 0.994
_diffrn_reflns_theta_full 25.242
_diffrn_reflns_theta_max 29.066
_diffrn_reflns_theta_min 3.276
_exptl_absorpt_coefficient_mu 0.279
_exptl_absorpt_correction_T_max 1.00000
_exptl_absorpt_correction_T_min 0.96124
_exptl_absorpt_correction_type multi-scan
_exptl_absorpt_process_details
;
CrysAlisPro, Agilent Technologies,
Version 1.171.36.20 (release 27-06-2012 CrysAlis171 .NET)
(compiled Jul 11 2012,15:38:31)
Empirical absorption correction using spherical harmonics,
 implemented in SCALE3 ABSPACK scaling algorithm.
;
_exptl_crystal_colour white
_exptl_crystal_density_diffrn 1.353
_exptl_crystal_description plate
_exptl_crystal_F_000 252
_exptl_crystal_size_max 0.25
_exptl_crystal_size_mid 0.20
_exptl_crystal_size_min 0.10
_refine_diff_density_max 0.305
_refine_diff_density_min -0.366
_refine_diff_density_rms 0.062
_refine_ls_abs_structure_details
;
 Refined as an inversion twin.
;
_refine_ls_abs_structure_Flack 0.27(9)
_refine_ls_extinction_method none
_refine_ls_goodness_of_fit_ref 1.094
_refine_ls_hydrogen_treatment mixed
_refine_ls_matrix_type full
_refine_ls_number_parameters 158
_refine_ls_number_reflns 2427
_refine_ls_number_restraints 7
_refine_ls_restrained_S_all 1.094
_refine_ls_R_factor_all 0.0337
_refine_ls_R_factor_gt 0.0323
_refine_ls_shift/su_max 0.000
_refine_ls_shift/su_mean 0.000
_refine_ls_structure_factor_coef Fsqd
_refine_ls_weighting_details 'w=1/[\s^2^(Fo^2^)+(0.0427P)^2^+0.0254P] where P=(Fo^2^+2Fc^2^)/3'
_refine_ls_weighting_scheme calc
_refine_ls_wR_factor_gt 0.0789
_refine_ls_wR_factor_ref 0.0809
_reflns_Friedel_coverage 0.866
_reflns_Friedel_fraction_full 0.996
_reflns_Friedel_fraction_max 0.994
_reflns_number_gt 2356
_reflns_number_total 2427
_reflns_threshold_expression 'I > 2\s(I)'
_cod_data_source_file c7nj05068b1.cif
_cod_data_source_block 1
_cod_depositor_comments 'Adding full bibliography for 1549208.cif.'
_cod_database_code 1549208
_shelx_shelxl_version_number 2016/6
_shelx_space_group_comment
;
The symmetry employed for this shelxl refinement is uniquely defined
by the following loop, which should always be used as a source of
symmetry information in preference to the above space-group names.
They are only intended as comments.
;

loop_
_space_group_symop_operation_xyz
'x, y, z'
'-x, y+1/2, -z'

loop_
_atom_site_label
_atom_site_type_symbol
_atom_site_fract_x
_atom_site_fract_y
_atom_site_fract_z
_atom_site_U_iso_or_equiv
_atom_site_adp_type
_atom_site_occupancy
_atom_site_site_symmetry_order
_atom_site_calc_flag
_atom_site_refinement_flags_posn
_atom_site_refinement_flags_adp
_atom_site_refinement_flags_occupancy
S1 S 0.25054(6) 0.92180(7) 0.68367(5) 0.01875(14) Uani 1 1 d . . .
O1 O 0.2598(2) 1.0995(3) 0.62647(17) 0.0309(4) Uani 1 1 d . . .
O2 O 0.0863(2) 0.8375(3) 0.64284(16) 0.0243(4) Uani 1 1 d . . .
O3 O 0.3973(2) 0.8104(3) 0.65086(17) 0.0274(4) Uani 1 1 d . . .
C1 C 0.1022(3) 0.9093(4) 0.92639(19) 0.0188(4) Uani 1 1 d . . .
H1D H 0.006339 0.866286 0.877609 0.023 Uiso 1 1 calc R U .
C2 C 0.0922(3) 0.9357(3) 1.0645(2) 0.0200(4) Uani 1 1 d . . .
C3 C 0.2384(3) 1.0002(3) 1.1360(2) 0.0212(5) Uani 1 1 d . . .
C4 C 0.3887(3) 1.0369(4) 1.0671(2) 0.0214(5) Uani 1 1 d . . .
H4A H 0.484590 1.080083 1.115674 0.026 Uiso 1 1 calc R U .
C5 C 0.4010(3) 1.0115(3) 0.9290(2) 0.0193(4) Uani 1 1 d . . .
C6 C 0.2537(3) 0.9465(3) 0.8601(2) 0.0177(4) Uani 1 1 d . . .
C7 C 0.2360(3) 1.0294(4) 1.2858(2) 0.0291(6) Uani 1 1 d . . .
H7A H 0.348432 1.066769 1.318424 0.044 Uiso 1 1 calc R U .
H7B H 0.205446 0.920747 1.329254 0.044 Uiso 1 1 calc R U .
H7C H 0.152699 1.119344 1.305017 0.044 Uiso 1 1 calc R U .
C8 C 0.5694(3) 1.0540(4) 0.8633(3) 0.0274(5) Uani 1 1 d . . .
H8A H 0.619039 0.946716 0.829985 0.041 Uiso 1 1 calc R U .
H8B H 0.648030 1.107452 0.928285 0.041 Uiso 1 1 calc R U .
H8C H 0.547726 1.134898 0.790065 0.041 Uiso 1 1 calc R U .
C9 C -0.0725(3) 0.8954(4) 1.1347(2) 0.0278(6) Uani 1 1 d . . .
H9A H -0.118104 1.003018 1.170940 0.042 Uiso 1 1 calc R U .
H9B H -0.048848 0.812553 1.206295 0.042 Uiso 1 1 calc R U .
H9C H -0.155444 0.845079 1.071499 0.042 Uiso 1 1 calc R U .
OW1 O 0.1572(2) 0.5713(3) 0.45974(19) 0.0295(4) Uani 1 1 d D . .
HW1A H 0.254(7) 0.499(9) 0.480(7) 0.044 Uiso 0.5 1 d D U P
HW1B H 0.077(3) 0.492(4) 0.427(3) 0.044 Uiso 1 1 d D U .
HW1C H 0.124(4) 0.653(4) 0.524(3) 0.044 Uiso 1 1 d D U .
OW2 O 0.3964(2) 0.3843(3) 0.53878(19) 0.0301(5) Uani 1 1 d D . .
HW2A H 0.308(7) 0.464(8) 0.520(7) 0.045 Uiso 0.5 1 d D U P
HW2B H 0.366(4) 0.279(4) 0.579(3) 0.045 Uiso 1 1 d D U .
HW2C H 0.462(4) 0.352(5) 0.468(3) 0.045 Uiso 1 1 d D U .

loop_
_atom_site_aniso_label
_atom_site_aniso_U_11
_atom_site_aniso_U_22
_atom_site_aniso_U_33
_atom_site_aniso_U_23
_atom_site_aniso_U_13
_atom_site_aniso_U_12
S1 0.0189(2) 0.0196(3) 0.0178(2) -0.0004(2) 0.00144(16) 0.0004(2)
O1 0.0429(10) 0.0263(10) 0.0238(8) 0.0064(8) 0.0042(7) -0.0029(9)
O2 0.0197(7) 0.0313(10) 0.0216(7) -0.0027(7) -0.0019(6) -0.0020(7)
O3 0.0220(8) 0.0314(10) 0.0290(8) -0.0068(8) 0.0036(6) 0.0036(8)
C1 0.0179(9) 0.0177(10) 0.0206(9) 0.0008(10) -0.0016(7) -0.0001(10)
C2 0.0212(9) 0.0177(11) 0.0211(9) 0.0005(11) 0.0020(7) 0.0003(11)
C3 0.0257(11) 0.0174(11) 0.0205(10) -0.0001(9) -0.0003(9) 0.0034(10)
C4 0.0194(10) 0.0213(12) 0.0232(11) -0.0005(9) -0.0051(8) -0.0012(9)
C5 0.0179(9) 0.0175(11) 0.0225(10) 0.0009(9) -0.0008(8) 0.0011(9)
C6 0.0192(9) 0.0160(11) 0.0178(8) 0.0005(9) 0.0002(7) 0.0013(9)
C7 0.0318(12) 0.0357(16) 0.0196(11) -0.0034(11) -0.0015(9) 0.0027(12)
C8 0.0198(10) 0.0315(15) 0.0309(12) -0.0028(11) 0.0028(9) -0.0078(11)
C9 0.0291(11) 0.0283(15) 0.0266(10) -0.0011(10) 0.0071(9) -0.0042(11)
OW1 0.0267(9) 0.0279(10) 0.0335(9) -0.0073(8) -0.0027(7) -0.0014(8)
OW2 0.0258(8) 0.0285(12) 0.0362(9) 0.0001(8) 0.0044(7) -0.0033(8)

loop_
_atom_type_symbol
_atom_type_description
_atom_type_scat_dispersion_real
_atom_type_scat_dispersion_imag
_atom_type_scat_source
C C 0.0033 0.0016 'International Tables Vol C Tables 4.2.6.8 and 6.1.1.4'
H H 0.0000 0.0000 'International Tables Vol C Tables 4.2.6.8 and 6.1.1.4'
O O 0.0106 0.0060 'International Tables Vol C Tables 4.2.6.8 and 6.1.1.4'
S S 0.1246 0.1234 'International Tables Vol C Tables 4.2.6.8 and 6.1.1.4'

loop_
_geom_angle_atom_site_label_1
_geom_angle_atom_site_label_2
_geom_angle_atom_site_label_3
_geom_angle
O1 S1 O3 113.03(11)
O1 S1 O2 110.16(11)
O3 S1 O2 111.32(11)
O1 S1 C6 106.99(11)
O3 S1 C6 107.51(10)
O2 S1 C6 107.54(10)
C2 C1 C6 121.1(2)
C2 C1 H1D 119.5
C6 C1 H1D 119.5
C1 C2 C3 118.47(19)
C1 C2 C9 120.5(2)
C3 C2 C9 121.06(19)
C4 C3 C2 119.4(2)
C4 C3 C7 119.8(2)
C2 C3 C7 120.9(2)
C5 C4 C3 123.0(2)
C5 C4 H4A 118.5
C3 C4 H4A 118.5
C4 C5 C6 116.57(19)
C4 C5 C8 119.2(2)
C6 C5 C8 124.2(2)
C1 C6 C5 121.6(2)
C1 C6 S1 117.91(16)
C5 C6 S1 120.43(16)
C3 C7 H7A 109.5
C3 C7 H7B 109.5
H7A C7 H7B 109.5
C3 C7 H7C 109.5
H7A C7 H7C 109.5
H7B C7 H7C 109.5
C5 C8 H8A 109.5
C5 C8 H8B 109.5
H8A C8 H8B 109.5
C5 C8 H8C 109.5
H8A C8 H8C 109.5
H8B C8 H8C 109.5
C2 C9 H9A 109.5
C2 C9 H9B 109.5
H9A C9 H9B 109.5
C2 C9 H9C 109.5
H9A C9 H9C 109.5
H9B C9 H9C 109.5
HW1A OW1 HW1B 103(5)
HW1A OW1 HW1C 118(5)
HW1B OW1 HW1C 118(3)
HW2A OW2 HW2B 117(5)
HW2A OW2 HW2C 117(5)
HW2B OW2 HW2C 105(3)

loop_
_geom_bond_atom_site_label_1
_geom_bond_atom_site_label_2
_geom_bond_distance
S1 O1 1.458(2)
S1 O3 1.4596(18)
S1 O2 1.4656(17)
S1 C6 1.764(2)
C1 C2 1.393(3)
C1 C6 1.396(3)
C1 H1D 0.9300
C2 C3 1.402(3)
C2 C9 1.508(3)
C3 C4 1.400(3)
C3 C7 1.507(3)
C4 C5 1.393(3)
C4 H4A 0.9300
C5 C6 1.398(3)
C5 C8 1.514(3)
C7 H7A 0.9600
C7 H7B 0.9600
C7 H7C 0.9600
C8 H8A 0.9600
C8 H8B 0.9600
C8 H8C 0.9600
C9 H9A 0.9600
C9 H9B 0.9600
C9 H9C 0.9600
OW1 HW1A 0.94(2)
OW1 HW1B 0.91(2)
OW1 HW1C 0.93(2)
OW2 HW2A 0.92(2)
OW2 HW2B 0.92(2)
OW2 HW2C 0.91(2)
